data_4134323
loop_
_publ_author_name
'Li, Xing'
'Qiao, Jingsi'
'Chee, See Wee'
'Xu, Hai-Sen'
'Zhao, Xiaoxu'
'Choi, Hwa Seob'
'Yu, Wei'
'Quek, Su Ying'
'Mirsaidov, Utkur'
'Loh, Kian Ping'

_publ_section_title
;
 Rapid, Scalable Construction of Highly Crystalline Acylhydrazone
 Two-Dimensional Covalent Organic Frameworks via Dipole-Induced
 Antiparallel Stacking.
;
_journal_name_full 'Journal of the American Chemical Society'
_journal_paper_doi 10.1021/jacs.0c00553
_journal_year 2020
_chemical_formula_sum 'C22 H22 N4 O4'
_chemical_formula_weight 406.43
_space_group_crystal_system monoclinic
_space_group_IT_number 15
_space_group_name_Hall '-C 2yc'
_space_group_name_H-M_alt 'C 1 2/c 1'
_atom_sites_solution_hydrogens mixed
_atom_sites_solution_primary 'Dual Space'
_audit_creation_method SHELXL-2017/1
_cell_angle_alpha 90
_cell_angle_beta 96.663(2)
_cell_angle_gamma 90
_cell_formula_units_Z 4
_cell_length_a 12.4621(6)
_cell_length_b 4.6443(2)
_cell_length_c 33.9076(18)
_cell_measurement_reflns_used 9892
_cell_measurement_temperature 100(2)
_cell_measurement_theta_max 29.59
_cell_measurement_theta_min 2.42
_cell_volume 1949.24(16)
_computing_cell_refinement 'APEX3 v2018.1-0 (Bruker AXS)'
_computing_data_collection 'APEX3 (Bruker AXS)'
_computing_data_reduction 'SAINT V8.32B (Bruker AXS Inc., 2014)'
_computing_molecular_graphics 'Bruker SHELXTL'
_computing_publication_material 'Bruker SHELXTL'
_computing_structure_refinement 'SHELXL--2014 (Sheldrick 2014)'
_computing_structure_solution 'SHELXT--(Sheldrick 2015)'
_diffrn_ambient_temperature 100(2)
_diffrn_measured_fraction_theta_full 0.995
_diffrn_measured_fraction_theta_max 0.992
_diffrn_measurement_device_type 'Bruker D8 Venture'
_diffrn_measurement_method '\f and \w scans'
_diffrn_radiation_type MoK\a
_diffrn_radiation_wavelength 0.71073
_diffrn_reflns_av_R_equivalents 0.0420
_diffrn_reflns_av_unetI/netI 0.0316
_diffrn_reflns_Laue_measured_fraction_full 0.995
_diffrn_reflns_Laue_measured_fraction_max 0.992
_diffrn_reflns_limit_h_max 16
_diffrn_reflns_limit_h_min -17
_diffrn_reflns_limit_k_max 6
_diffrn_reflns_limit_k_min -6
_diffrn_reflns_limit_l_max 47
_diffrn_reflns_limit_l_min -47
_diffrn_reflns_number 14798
_diffrn_reflns_point_group_measured_fraction_full 0.995
_diffrn_reflns_point_group_measured_fraction_max 0.992
_diffrn_reflns_theta_full 25.242
_diffrn_reflns_theta_max 29.614
_diffrn_reflns_theta_min 2.419
_diffrn_source 'Microfocus Sealed Tube'
_exptl_absorpt_coefficient_mu 0.098
_exptl_absorpt_correction_T_max 0.7459
_exptl_absorpt_correction_T_min 0.6410
_exptl_absorpt_correction_type multi-scan
_exptl_absorpt_process_details 'Sadabs, (Sheldrick 2012)'
_exptl_crystal_colour colourless
_exptl_crystal_density_diffrn 1.385
_exptl_crystal_density_meas ?
_exptl_crystal_density_method 'Not Measured'
_exptl_crystal_description Rod
_exptl_crystal_F_000 856
_exptl_crystal_size_max 0.479
_exptl_crystal_size_mid 0.203
_exptl_crystal_size_min 0.199
_refine_diff_density_max 0.396
_refine_diff_density_min -0.220
_refine_diff_density_rms 0.057
_refine_ls_extinction_method none
_refine_ls_goodness_of_fit_ref 1.106
_refine_ls_hydrogen_treatment mixed
_refine_ls_matrix_type full
_refine_ls_number_parameters 148
_refine_ls_number_reflns 2732
_refine_ls_number_restraints 0
_refine_ls_restrained_S_all 1.106
_refine_ls_R_factor_all 0.0607
_refine_ls_R_factor_gt 0.0535
_refine_ls_shift/su_max 0.000
_refine_ls_shift/su_mean 0.000
_refine_ls_structure_factor_coef Fsqd
_refine_ls_weighting_details 'w=1/[\s^2^(Fo^2^)+(0.0452P)^2^+3.5971P] where P=(Fo^2^+2Fc^2^)/3'
_refine_ls_weighting_scheme calc
_refine_ls_wR_factor_gt 0.1277
_refine_ls_wR_factor_ref 0.1322
_reflns_Friedel_coverage 0.000
_reflns_number_gt 2391
_reflns_number_total 2732
_reflns_threshold_expression 'I > 2\s(I)'
_cod_data_source_file ja0c00553_si_001.cif
_cod_data_source_block K008
_cod_depositor_comments
;
The following automatic conversions were performed:

data item '_exptl_absorpt_correction_type' value 'Multi-scan' was
changed to 'multi-scan' in accordance with the
/home/data/users/saulius/crontab/automatic-downloads/rss-feeds/ACS/lib/dictionaries/cif_core.dic
dictionary named 'cif_core.dic' version 2.4.2 last updated on
2011-04-26.

data item '_exptl_crystal_density_meas' value 'Not Measured' was
changed to '?' -- the value is perceived as not measured.

Automatic conversion script
Id: cif_fix_values 7556 2019-12-06 15:28:31Z antanas 
;
_cod_original_sg_symbol_H-M 'C 2/c'
_cod_database_code 4134323
_shelx_shelxl_version_number 2017/1
_shelx_space_group_comment
; 
The symmetry employed for this shelxl refinement is uniquely defined 
by the following loop, which should always be used as a source of 
symmetry information in preference to the above space-group names. 
They are only intended as comments. 
;
_shelx_estimated_absorpt_t_min 0.955
_shelx_estimated_absorpt_t_max 0.981
_computing_bruker_data_scaling 'SADABS V2018/1 (Bruker AXS Inc.)'

loop_
_space_group_symop_operation_xyz
'x, y, z'
'-x, y, -z+1/2'
'x+1/2, y+1/2, z'
'-x+1/2, y+1/2, -z+1/2'
'-x, -y, -z'
'x, -y, z-1/2'
'-x+1/2, -y+1/2, -z'
'x+1/2, -y+1/2, z-1/2'

loop_
_atom_site_label
_atom_site_type_symbol
_atom_site_fract_x
_atom_site_fract_y
_atom_site_fract_z
_atom_site_U_iso_or_equiv
_atom_site_adp_type
_atom_site_occupancy
_atom_site_site_symmetry_order
_atom_site_calc_flag
_atom_site_refinement_flags_posn
_atom_site_refinement_flags_adp
_atom_site_refinement_flags_occupancy
_atom_site_disorder_assembly
_atom_site_disorder_group
O1 O 0.05943(8) 1.2976(2) 0.43691(3) 0.0168(2) Uani 1 1 d . . . . .
N1 N 0.18084(10) 0.9897(3) 0.39302(3) 0.0134(2) Uani 1 1 d . . . . .
N2 N 0.22575(10) 1.1897(3) 0.42021(3) 0.0130(2) Uani 1 1 d . . . . .
H2A H 0.2949(19) 1.236(5) 0.4208(6) 0.034(6) Uiso 1 1 d . . . . .
C1 C 0.10018(12) 0.5907(3) 0.33274(4) 0.0170(3) Uani 1 1 d . . . . .
H1 H 0.047834 0.689879 0.345844 0.020 Uiso 1 1 calc R U . . .
C2 C 0.06756(13) 0.3910(4) 0.30336(5) 0.0213(3) Uani 1 1 d . . . . .
H2 H -0.007196 0.353641 0.296427 0.026 Uiso 1 1 calc R U . . .
C3 C 0.14367(14) 0.2452(3) 0.28397(4) 0.0205(3) Uani 1 1 d . . . . .
H3 H 0.120786 0.109613 0.263750 0.025 Uiso 1 1 calc R U . . .
C4 C 0.25280(13) 0.2974(3) 0.29415(4) 0.0195(3) Uani 1 1 d . . . . .
H4 H 0.304772 0.196942 0.281015 0.023 Uiso 1 1 calc R U . . .
C5 C 0.28635(12) 0.4977(3) 0.32368(4) 0.0173(3) Uani 1 1 d . . . . .
H5 H 0.361208 0.533505 0.330635 0.021 Uiso 1 1 calc R U . . .
C6 C 0.21011(11) 0.6459(3) 0.34306(4) 0.0139(3) Uani 1 1 d . . . . .
C7 C 0.24798(11) 0.8596(3) 0.37332(4) 0.0141(3) Uani 1 1 d . . . . .
H7 H 0.322902 0.901913 0.378365 0.017 Uiso 1 1 calc R U . . .
C8 C 0.15861(11) 1.3367(3) 0.44141(4) 0.0124(3) Uani 1 1 d . . . . .
C9 C 0.20896(11) 1.5488(3) 0.47123(4) 0.0117(3) Uani 1 1 d . . . . .
C10 C 0.31972(11) 1.6013(3) 0.47808(4) 0.0139(3) Uani 1 1 d . . . . .
H10 H 0.367745 1.500225 0.463211 0.017 Uiso 1 1 calc R U . . .
C11 C 0.36014(11) 1.8004(3) 0.50652(4) 0.0138(3) Uani 1 1 d . . . . .
H11 H 0.435743 1.834695 0.510902 0.017 Uiso 1 1 calc R U . . .
O1W O 0.44509(8) 0.2911(3) 0.40934(3) 0.0182(2) Uani 1 1 d . . . . .
H1W H 0.4834(19) 0.141(6) 0.4178(7) 0.036(6) Uiso 1 1 d . . . . .
H2W H 0.491(2) 0.434(6) 0.4130(8) 0.045(7) Uiso 1 1 d . . . . .

loop_
_atom_site_aniso_label
_atom_site_aniso_U_11
_atom_site_aniso_U_22
_atom_site_aniso_U_33
_atom_site_aniso_U_23
_atom_site_aniso_U_13
_atom_site_aniso_U_12
O1 0.0116(5) 0.0152(5) 0.0235(5) -0.0046(4) 0.0022(4) -0.0019(4)
N1 0.0141(5) 0.0107(5) 0.0152(5) -0.0022(4) 0.0007(4) -0.0026(4)
N2 0.0115(5) 0.0113(5) 0.0162(5) -0.0032(4) 0.0013(4) -0.0019(4)
C1 0.0176(7) 0.0158(7) 0.0180(6) -0.0023(5) 0.0031(5) -0.0003(5)
C2 0.0214(7) 0.0209(7) 0.0207(7) -0.0031(6) -0.0007(5) -0.0040(6)
C3 0.0319(8) 0.0138(7) 0.0155(6) -0.0026(5) 0.0009(6) -0.0019(6)
C4 0.0276(8) 0.0139(6) 0.0181(7) -0.0010(5) 0.0073(6) 0.0037(6)
C5 0.0182(7) 0.0140(6) 0.0203(7) 0.0000(5) 0.0046(5) -0.0001(5)
C6 0.0173(6) 0.0099(6) 0.0148(6) -0.0001(5) 0.0029(5) -0.0014(5)
C7 0.0137(6) 0.0124(6) 0.0163(6) -0.0010(5) 0.0018(5) -0.0022(5)
C8 0.0130(6) 0.0092(6) 0.0151(6) -0.0002(5) 0.0015(5) -0.0016(5)
C9 0.0126(6) 0.0080(6) 0.0145(6) -0.0001(5) 0.0011(5) -0.0009(5)
C10 0.0117(6) 0.0131(6) 0.0173(6) -0.0028(5) 0.0030(5) 0.0000(5)
C11 0.0102(6) 0.0131(6) 0.0180(6) -0.0018(5) 0.0018(5) -0.0010(5)
O1W 0.0109(5) 0.0175(5) 0.0262(6) -0.0045(4) 0.0020(4) -0.0011(4)

loop_
_atom_type_symbol
_atom_type_description
_atom_type_scat_dispersion_real
_atom_type_scat_dispersion_imag
_atom_type_scat_source
C C 0.0033 0.0016 'International Tables Vol C Tables 4.2.6.8 and 6.1.1.4'
H H 0.0000 0.0000 'International Tables Vol C Tables 4.2.6.8 and 6.1.1.4'
N N 0.0061 0.0033 'International Tables Vol C Tables 4.2.6.8 and 6.1.1.4'
O O 0.0106 0.0060 'International Tables Vol C Tables 4.2.6.8 and 6.1.1.4'

loop_
_geom_angle_atom_site_label_1
_geom_angle_atom_site_label_2
_geom_angle_atom_site_label_3
_geom_angle
_geom_angle_site_symmetry_1
_geom_angle_site_symmetry_3
_geom_angle_publ_flag
C7 N1 N2 115.27(12) . . ?
C8 N2 N1 117.88(12) . . ?
C8 N2 H2A 121.8(15) . . ?
N1 N2 H2A 119.7(15) . . ?
C2 C1 C6 119.96(14) . . ?
C2 C1 H1 120.0 . . ?
C6 C1 H1 120.0 . . ?
C1 C2 C3 120.39(15) . . ?
C1 C2 H2 119.8 . . ?
C3 C2 H2 119.8 . . ?
C4 C3 C2 120.04(14) . . ?
C4 C3 H3 120.0 . . ?
C2 C3 H3 120.0 . . ?
C3 C4 C5 119.97(14) . . ?
C3 C4 H4 120.0 . . ?
C5 C4 H4 120.0 . . ?
C4 C5 C6 120.16(14) . . ?
C4 C5 H5 119.9 . . ?
C6 C5 H5 119.9 . . ?
C5 C6 C1 119.48(13) . . ?
C5 C6 C7 118.77(13) . . ?
C1 C6 C7 121.74(13) . . ?
N1 C7 C6 120.51(13) . . ?
N1 C7 H7 119.7 . . ?
C6 C7 H7 119.7 . . ?
O1 C8 N2 122.03(13) . . ?
O1 C8 C9 120.87(12) . . ?
N2 C8 C9 117.10(12) . . ?
C10 C9 C11 118.87(12) . 7_586 ?
C10 C9 C8 123.84(12) . . ?
C11 C9 C8 117.29(12) 7_586 . ?
C11 C10 C9 120.31(12) . . ?
C11 C10 H10 119.8 . . ?
C9 C10 H10 119.8 . . ?
C10 C11 C9 120.83(12) . 7_586 ?
C10 C11 H11 119.6 . . ?
C9 C11 H11 119.6 7_586 . ?
H1W O1W H2W 104(2) . . ?

loop_
_geom_bond_atom_site_label_1
_geom_bond_atom_site_label_2
_geom_bond_distance
_geom_bond_site_symmetry_2
_geom_bond_publ_flag
O1 C8 1.2411(17) . ?
N1 C7 1.2812(18) . ?
N1 N2 1.3808(16) . ?
N2 C8 1.3499(17) . ?
N2 H2A 0.89(2) . ?
C1 C2 1.387(2) . ?
C1 C6 1.398(2) . ?
C1 H1 0.9500 . ?
C2 C3 1.391(2) . ?
C2 H2 0.9500 . ?
C3 C4 1.385(2) . ?
C3 H3 0.9500 . ?
C4 C5 1.395(2) . ?
C4 H4 0.9500 . ?
C5 C6 1.397(2) . ?
C5 H5 0.9500 . ?
C6 C7 1.4658(19) . ?
C7 H7 0.9500 . ?
C8 C9 1.4962(19) . ?
C9 C10 1.3944(19) . ?
C9 C11 1.3971(18) 7_586 ?
C10 C11 1.3880(19) . ?
C10 H10 0.9500 . ?
C11 H11 0.9500 . ?
O1W H1W 0.87(3) . ?
O1W H2W 0.87(3) . ?

loop_
_geom_hbond_atom_site_label_D
_geom_hbond_atom_site_label_H
_geom_hbond_atom_site_label_A
_geom_hbond_distance_DH
_geom_hbond_distance_HA
_geom_hbond_distance_DA
_geom_hbond_angle_DHA
_geom_hbond_site_symmetry_A
_geom_hbond_publ_flag
N2 H2A O1W 0.89(2) 1.97(2) 2.8396(16) 166(2) 1_565 yes
O1W H1W O1 0.87(3) 1.93(3) 2.8017(16) 176(2) 3_535 yes
O1W H2W O1 0.87(3) 2.02(3) 2.8510(15) 159(2) 3_545 yes
O1W H2W N1 0.87(3) 2.55(3) 3.1884(16) 130(2) 3_545 yes

loop_
_geom_torsion_atom_site_label_1
_geom_torsion_atom_site_label_2
_geom_torsion_atom_site_label_3
_geom_torsion_atom_site_label_4
_geom_torsion
_geom_torsion_site_symmetry_1
_geom_torsion_site_symmetry_2
_geom_torsion_site_symmetry_3
_geom_torsion_site_symmetry_4
_geom_torsion_publ_flag
C7 N1 N2 C8 179.02(12) . . . . ?
C6 C1 C2 C3 -0.1(2) . . . . ?
C1 C2 C3 C4 0.4(2) . . . . ?
C2 C3 C4 C5 -0.4(2) . . . . ?
C3 C4 C5 C6 0.0(2) . . . . ?
C4 C5 C6 C1 0.3(2) . . . . ?
C4 C5 C6 C7 -178.64(13) . . . . ?
C2 C1 C6 C5 -0.3(2) . . . . ?
C2 C1 C6 C7 178.65(14) . . . . ?
N2 N1 C7 C6 -178.95(12) . . . . ?
C5 C6 C7 N1 -176.70(13) . . . . ?
C1 C6 C7 N1 4.4(2) . . . . ?
N1 N2 C8 O1 -0.3(2) . . . . ?
N1 N2 C8 C9 178.97(11) . . . . ?
O1 C8 C9 C10 179.33(14) . . . . ?
N2 C8 C9 C10 0.0(2) . . . . ?
O1 C8 C9 C11 -0.1(2) . . . 7_586 ?
N2 C8 C9 C11 -179.44(12) . . . 7_586 ?
C11 C9 C10 C11 -0.1(2) 7_586 . . . ?
C8 C9 C10 C11 -179.55(13) . . . . ?
C9 C10 C11 C9 0.1(2) . . . 7_586 ?
